data_4109258
loop_
_publ_author_name
'Prema G. Vasudev'
'Kuppanna Ananda'
'Sunanda Chatterjee'
'Subrayashastry Aravinda'
'Narayanaswamy Shamala'
'Padmanabhan Balaram'

_publ_section_title
;
 Hybrid Peptide Design. Hydrogen Bonded Conformations in Peptides
 Containing the Stereochemically Constrained \g-Amino Acid Residue,
 Gabapentin
;
_journal_name_full 'Journal of the American Chemical Society'
_journal_page_first 4039
_journal_page_last 4048
_journal_paper_doi 10.1021/ja068910p
_journal_volume 129
_journal_year 2007
_chemical_formula_moiety 'C22 H38 N2 O5'
_chemical_formula_sum 'C22 H38 N2 O5'
_chemical_formula_weight 410.54
_chemical_name_common Boc-Ac6c-Gpn-OMe
_chemical_name_systematic
; 
 ? 
;
_space_group_IT_number 14
_symmetry_cell_setting monoclinic
_symmetry_space_group_name_Hall '-P 2ybc'
_symmetry_space_group_name_H-M 'P 1 21/c 1'
_atom_sites_solution_hydrogens geom
_atom_sites_solution_primary direct
_atom_sites_solution_secondary difmap
_audit_creation_method SHELXL-97
_cell_angle_alpha 90.00
_cell_angle_beta 90.303(7)
_cell_angle_gamma 90.00
_cell_formula_units_Z 4
_cell_length_a 10.869(5)
_cell_length_b 9.944(4)
_cell_length_c 22.199(10)
_cell_measurement_temperature 293(2)
_cell_volume 2399.3(18)
_computing_data_collection SMART
_computing_data_reduction SAINT
_computing_structure_refinement 'SHELXL-97 (Sheldrick, 1997)'
_computing_structure_solution 'SHELXS-97 (Sheldrick, 1990)'
_diffrn_ambient_temperature 293(2)
_diffrn_measured_fraction_theta_full 0.919
_diffrn_measured_fraction_theta_max 0.919
_diffrn_measurement_device_type 'BRUKER AXS SMART APEX CCD with Mo source'
_diffrn_measurement_method 'omega scan'
_diffrn_radiation_monochromator graphite
_diffrn_radiation_source 'fine-focus sealed tube'
_diffrn_radiation_type MoK\a
_diffrn_radiation_wavelength 0.71073
_diffrn_reflns_av_R_equivalents 0.0251
_diffrn_reflns_av_sigmaI/netI 0.0250
_diffrn_reflns_limit_h_max 13
_diffrn_reflns_limit_h_min -13
_diffrn_reflns_limit_k_max 12
_diffrn_reflns_limit_k_min -11
_diffrn_reflns_limit_l_max 27
_diffrn_reflns_limit_l_min -28
_diffrn_reflns_number 17386
_diffrn_reflns_theta_full 27.03
_diffrn_reflns_theta_max 27.03
_diffrn_reflns_theta_min 1.83
_exptl_absorpt_coefficient_mu 0.080
_exptl_absorpt_correction_type none
_exptl_crystal_colour Colourless
_exptl_crystal_density_diffrn 1.137
_exptl_crystal_description Rectangular
_exptl_crystal_F_000 896
_exptl_crystal_size_max 0.5
_exptl_crystal_size_mid 0.4
_exptl_crystal_size_min 0.3
_refine_diff_density_max 0.238
_refine_diff_density_min -0.204
_refine_diff_density_rms 0.036
_refine_ls_extinction_method none
_refine_ls_goodness_of_fit_ref 1.049
_refine_ls_hydrogen_treatment mixed
_refine_ls_matrix_type full
_refine_ls_number_parameters 326
_refine_ls_number_reflns 4828
_refine_ls_number_restraints 0
_refine_ls_restrained_S_all 1.049
_refine_ls_R_factor_all 0.0687
_refine_ls_R_factor_gt 0.0490
_refine_ls_shift/su_max 0.000
_refine_ls_shift/su_mean 0.000
_refine_ls_structure_factor_coef Fsqd
_refine_ls_weighting_details 'calc w=1/[\s^2^(Fo^2^)+(0.0761P)^2^+0.4126P] where P=(Fo^2^+2Fc^2^)/3'
_refine_ls_weighting_scheme calc
_refine_ls_wR_factor_gt 0.1300
_refine_ls_wR_factor_ref 0.1458
_reflns_number_gt 3522
_reflns_number_total 4828
_reflns_threshold_expression >2sigma(I)
_cod_data_source_file ja068910psi20061213_093608.cif
_cod_data_source_block acgpo
_cod_database_code 4109258

loop_
_symmetry_equiv_pos_as_xyz
'x, y, z'
'-x, y+1/2, -z+1/2'
'-x, -y, -z'
'x, -y-1/2, z-1/2'

loop_
_atom_site_label
_atom_site_type_symbol
_atom_site_fract_x
_atom_site_fract_y
_atom_site_fract_z
_atom_site_U_iso_or_equiv
_atom_site_adp_type
_atom_site_occupancy
_atom_site_symmetry_multiplicity
_atom_site_calc_flag
_atom_site_refinement_flags
H1N H 0.4059(15) 0.8499(17) 0.2172(7) 0.039(4) Uiso 1 1 d .
H1B1 H 0.2393(19) 0.5540(19) 0.2299(9) 0.059(5) Uiso 1 1 d .
H1A H 0.1227(18) 0.6933(18) 0.4451(8) 0.055(5) Uiso 1 1 d .
H1G2 H 0.4523(16) 0.751(2) 0.4270(8) 0.055(5) Uiso 1 1 d .
H4B1 H 0.5636(18) 0.566(2) 0.2075(8) 0.063(5) Uiso 1 1 d .
H3B1 H 0.5799(18) 0.721(2) 0.2152(8) 0.058(5) Uiso 1 1 d .
H2B1 H 0.3484(19) 0.462(2) 0.2155(8) 0.064(5) Uiso 1 1 d .
H2N H 0.3801(17) 0.7729(19) 0.3356(8) 0.048(5) Uiso 1 1 d .
H2A H 0.1780(18) 0.710(2) 0.3810(10) 0.065(6) Uiso 1 1 d .
H3G2 H 0.152(2) 0.329(3) 0.4414(10) 0.085(7) Uiso 1 1 d .
H1D1 H 0.452(2) 0.474(2) 0.1146(9) 0.072(6) Uiso 1 1 d .
H4G2 H 0.088(2) 0.475(2) 0.4502(10) 0.080(7) Uiso 1 1 d .
H2G2 H 0.4793(19) 0.598(2) 0.4116(8) 0.061(5) Uiso 1 1 d .
H3G1 H 0.241(2) 0.500(3) 0.1274(10) 0.087(7) Uiso 1 1 d .
H4G1 H 0.255(2) 0.656(3) 0.1323(9) 0.079(6) Uiso 1 1 d .
H2D1 H 0.408(2) 0.574(2) 0.0673(11) 0.077(6) Uiso 1 1 d .
C1 C 0.0835(2) 1.0511(2) 0.29586(9) 0.0723(6) Uani 1 1 d .
H1B H 0.1502 1.0924 0.3175 0.108 Uiso 1 1 calc R
H1C H 0.0682 0.9632 0.3121 0.108 Uiso 1 1 calc R
H1D H 0.0108 1.1053 0.2998 0.108 Uiso 1 1 calc R
C2 C 0.15083(19) 1.17383(19) 0.20352(10) 0.0714(6) Uani 1 1 d .
H2B H 0.2153 1.2137 0.2272 0.107 Uiso 1 1 calc R
H2C H 0.0801 1.2317 0.2036 0.107 Uiso 1 1 calc R
H2D H 0.1787 1.1618 0.1629 0.107 Uiso 1 1 calc R
C3 C 0.01545(16) 0.9745(2) 0.19322(9) 0.0644(5) Uani 1 1 d .
H3A H -0.0054 0.8891 0.2105 0.097 Uiso 1 1 calc R
H3B H 0.0430 0.9617 0.1526 0.097 Uiso 1 1 calc R
H3C H -0.0557 1.0318 0.1932 0.097 Uiso 1 1 calc R
C4 C 0.11678(14) 1.03896(17) 0.22995(8) 0.0496(4) Uani 1 1 d .
O O 0.23169(9) 0.96211(11) 0.22299(5) 0.0501(3) Uani 1 1 d .
C0' C 0.24141(13) 0.83387(15) 0.24147(7) 0.0410(3) Uani 1 1 d .
O0 O 0.16074(10) 0.76776(12) 0.26447(6) 0.0559(3) Uani 1 1 d .
N1 N 0.35816(11) 0.79200(13) 0.23142(6) 0.0422(3) Uani 1 1 d .
C1A C 0.40385(14) 0.65384(15) 0.23568(7) 0.0438(4) Uani 1 1 d .
C1' C 0.43125(14) 0.61043(17) 0.30088(8) 0.0495(4) Uani 1 1 d .
O1 O 0.47158(14) 0.49800(14) 0.31132(6) 0.0728(4) Uani 1 1 d .
C1G1 C 0.2956(2) 0.5694(3) 0.14138(11) 0.0764(6) Uani 1 1 d .
C1B1 C 0.31418(19) 0.55086(19) 0.20833(10) 0.0587(5) Uani 1 1 d .
C1D C 0.4166(3) 0.5632(2) 0.10827(11) 0.0776(7) Uani 1 1 d .
C1G2 C 0.50618(19) 0.66616(19) 0.13272(8) 0.0626(5) Uani 1 1 d .
H1G1 H 0.4752 0.7557 0.1243 0.075 Uiso 1 1 calc R
H1G3 H 0.5845 0.6562 0.1125 0.075 Uiso 1 1 calc R
C1B2 C 0.52541(16) 0.6506(2) 0.20033(8) 0.0507(4) Uani 1 1 d .
N2 N 0.40862(13) 0.69854(16) 0.34458(6) 0.0505(4) Uani 1 1 d .
C2G C 0.42246(16) 0.6688(2) 0.40826(8) 0.0547(4) Uani 1 1 d .
C2B C 0.30392(15) 0.62381(17) 0.43955(7) 0.0477(4) Uani 1 1 d .
C2A C 0.19567(17) 0.71836(19) 0.42342(9) 0.0549(4) Uani 1 1 d .
C2' C 0.21940(19) 0.8633(2) 0.43467(9) 0.0643(5) Uani 1 1 d .
O2 O 0.29024(18) 0.93070(16) 0.40711(9) 0.0973(5) Uani 1 1 d .
C2B1 C 0.26905(18) 0.48084(18) 0.41952(8) 0.0575(4) Uani 1 1 d .
H2B2 H 0.2436 0.4831 0.3776 0.069 Uiso 1 1 calc R
H2B3 H 0.3412 0.4237 0.4225 0.069 Uiso 1 1 calc R
C2G1 C 0.1667(2) 0.4198(2) 0.45662(11) 0.0728(6) Uani 1 1 d .
C2D C 0.2008(3) 0.4181(2) 0.52332(10) 0.0834(7) Uani 1 1 d .
H2D2 H 0.1327 0.3821 0.5463 0.100 Uiso 1 1 calc R
H2D3 H 0.2714 0.3599 0.5296 0.100 Uiso 1 1 calc R
C2G2 C 0.2310(2) 0.5584(2) 0.54551(9) 0.0767(6) Uani 1 1 d .
H2G1 H 0.2584 0.5538 0.5871 0.092 Uiso 1 1 calc R
H2G3 H 0.1573 0.6134 0.5440 0.092 Uiso 1 1 calc R
C2B2 C 0.33006(18) 0.6234(2) 0.50779(8) 0.0597(5) Uani 1 1 d .
H2B4 H 0.4070 0.5766 0.5150 0.072 Uiso 1 1 calc R
H2B5 H 0.3407 0.7156 0.5211 0.072 Uiso 1 1 calc R
O0M O 0.1500(2) 0.91328(16) 0.47778(9) 0.1054(6) Uani 1 1 d .
C0M C 0.1654(4) 1.0566(3) 0.48904(17) 0.1433(15) Uani 1 1 d .
H0M1 H 0.1117 1.0839 0.5210 0.215 Uiso 1 1 calc R
H0M2 H 0.1455 1.1060 0.4531 0.215 Uiso 1 1 calc R
H0M3 H 0.2492 1.0744 0.5004 0.215 Uiso 1 1 calc R

loop_
_atom_site_aniso_label
_atom_site_aniso_U_11
_atom_site_aniso_U_22
_atom_site_aniso_U_33
_atom_site_aniso_U_23
_atom_site_aniso_U_13
_atom_site_aniso_U_12
C1 0.0769(13) 0.0739(14) 0.0663(12) -0.0072(10) 0.0019(10) 0.0263(11)
C2 0.0676(12) 0.0461(11) 0.1004(15) 0.0097(10) 0.0010(11) 0.0178(9)
C3 0.0472(10) 0.0724(13) 0.0734(12) 0.0001(10) -0.0076(9) 0.0119(9)
C4 0.0406(8) 0.0464(10) 0.0617(10) 0.0004(7) 0.0014(7) 0.0155(7)
O 0.0360(5) 0.0363(6) 0.0780(8) 0.0091(5) 0.0058(5) 0.0077(4)
C0' 0.0349(7) 0.0348(8) 0.0532(9) 0.0017(6) 0.0012(6) 0.0021(6)
O0 0.0379(6) 0.0482(7) 0.0818(8) 0.0111(6) 0.0126(5) -0.0001(5)
N1 0.0332(6) 0.0313(7) 0.0624(8) 0.0075(6) 0.0082(6) 0.0009(5)
C1A 0.0389(8) 0.0340(8) 0.0585(9) 0.0050(7) 0.0088(6) 0.0063(6)
C1' 0.0402(8) 0.0444(10) 0.0640(10) 0.0113(8) 0.0144(7) 0.0105(7)
O1 0.0878(10) 0.0574(8) 0.0735(9) 0.0216(6) 0.0280(7) 0.0382(7)
C1G1 0.0785(15) 0.0587(14) 0.0918(16) -0.0122(11) -0.0170(12) 0.0007(12)
C1B1 0.0553(11) 0.0370(10) 0.0838(13) -0.0011(8) 0.0078(10) -0.0006(8)
C1D 0.1108(19) 0.0617(14) 0.0605(13) -0.0055(10) -0.0003(12) 0.0191(13)
C1G2 0.0709(12) 0.0544(11) 0.0626(11) 0.0079(8) 0.0192(9) 0.0177(9)
C1B2 0.0442(9) 0.0458(10) 0.0622(10) 0.0087(8) 0.0117(7) 0.0119(8)
N2 0.0501(8) 0.0442(9) 0.0572(8) 0.0088(7) 0.0026(6) 0.0073(7)
C2G 0.0484(9) 0.0574(12) 0.0583(10) 0.0073(9) -0.0050(8) 0.0016(9)
C2B 0.0478(9) 0.0441(9) 0.0511(9) 0.0044(7) -0.0019(7) 0.0015(7)
C2A 0.0487(10) 0.0502(11) 0.0658(11) 0.0064(8) 0.0016(8) 0.0010(8)
C2' 0.0660(12) 0.0515(11) 0.0752(13) 0.0091(9) 0.0000(10) 0.0096(10)
O2 0.1010(12) 0.0567(10) 0.1345(15) 0.0096(9) 0.0205(11) -0.0140(9)
C2B1 0.0660(11) 0.0457(10) 0.0609(10) 0.0007(8) -0.0007(8) 0.0015(8)
C2G1 0.0860(16) 0.0529(13) 0.0794(14) 0.0066(10) -0.0004(11) -0.0158(11)
C2D 0.1001(17) 0.0711(15) 0.0792(14) 0.0224(11) 0.0090(12) -0.0135(13)
C2G2 0.0883(15) 0.0879(16) 0.0540(11) 0.0084(10) 0.0083(10) -0.0047(12)
C2B2 0.0640(11) 0.0592(11) 0.0560(10) 0.0005(8) -0.0054(8) -0.0009(9)
O0M 0.1397(16) 0.0566(10) 0.1204(14) -0.0018(9) 0.0380(12) 0.0237(10)
C0M 0.217(4) 0.0533(16) 0.160(3) -0.0161(17) 0.019(3) 0.035(2)

loop_
_atom_type_symbol
_atom_type_description
_atom_type_scat_dispersion_real
_atom_type_scat_dispersion_imag
_atom_type_scat_source
C C 0.0033 0.0016 'International Tables Vol C Tables 4.2.6.8 and 6.1.1.4'
H H 0.0000 0.0000 'International Tables Vol C Tables 4.2.6.8 and 6.1.1.4'
N N 0.0061 0.0033 'International Tables Vol C Tables 4.2.6.8 and 6.1.1.4'
O O 0.0106 0.0060 'International Tables Vol C Tables 4.2.6.8 and 6.1.1.4'

loop_
_geom_angle_atom_site_label_1
_geom_angle_atom_site_label_2
_geom_angle_atom_site_label_3
_geom_angle
C4 C1 H1B 109.5
C4 C1 H1C 109.5
H1B C1 H1C 109.5
C4 C1 H1D 109.5
H1B C1 H1D 109.5
H1C C1 H1D 109.5
C4 C2 H2B 109.5
C4 C2 H2C 109.5
H2B C2 H2C 109.5
C4 C2 H2D 109.5
H2B C2 H2D 109.5
H2C C2 H2D 109.5
C4 C3 H3A 109.5
C4 C3 H3B 109.5
H3A C3 H3B 109.5
C4 C3 H3C 109.5
H3A C3 H3C 109.5
H3B C3 H3C 109.5
O C4 C3 109.85(14)
O C4 C2 102.14(14)
C3 C4 C2 110.28(16)
O C4 C1 110.49(14)
C3 C4 C1 112.22(17)
C2 C4 C1 111.41(16)
C0' O C4 121.71(12)
O0 C0' O 126.02(14)
O0 C0' N1 125.69(14)
O C0' N1 108.27(13)
C0' N1 C1A 126.54(13)
C0' N1 H1N 115.7(11)
C1A N1 H1N 117.3(11)
N1 C1A C1B1 112.69(14)
N1 C1A C1' 112.85(13)
C1B1 C1A C1' 107.70(14)
N1 C1A C1B2 106.17(13)
C1B1 C1A C1B2 109.18(15)
C1' C1A C1B2 108.12(13)
O1 C1' N2 122.08(16)
O1 C1' C1A 120.18(15)
N2 C1' C1A 117.74(14)
C1B1 C1G1 C1D 111.20(19)
C1B1 C1G1 H3G1 108.0(14)
C1D C1G1 H3G1 110.6(14)
C1B1 C1G1 H4G1 111.4(13)
C1D C1G1 H4G1 108.8(13)
H3G1 C1G1 H4G1 107(2)
C1G1 C1B1 C1A 112.87(17)
C1G1 C1B1 H1B1 112.5(12)
C1A C1B1 H1B1 108.9(12)
C1G1 C1B1 H2B1 108.8(11)
C1A C1B1 H2B1 107.4(12)
H1B1 C1B1 H2B1 106.1(16)
C1G2 C1D C1G1 111.00(18)
C1G2 C1D H1D1 108.3(13)
C1G1 C1D H1D1 107.9(13)
C1G2 C1D H2D1 109.7(14)
C1G1 C1D H2D1 112.9(14)
H1D1 C1D H2D1 106.9(18)
C1D C1G2 C1B2 111.71(17)
C1D C1G2 H1G1 109.3
C1B2 C1G2 H1G1 109.3
C1D C1G2 H1G3 109.3
C1B2 C1G2 H1G3 109.3
H1G1 C1G2 H1G3 107.9
C1G2 C1B2 C1A 112.73(14)
C1G2 C1B2 H4B1 108.3(11)
C1A C1B2 H4B1 107.9(12)
C1G2 C1B2 H3B1 109.9(11)
C1A C1B2 H3B1 109.5(11)
H4B1 C1B2 H3B1 108.5(16)
C1' N2 C2G 123.86(16)
C1' N2 H2N 119.0(12)
C2G N2 H2N 117.0(12)
N2 C2G C2B 114.69(14)
N2 C2G H1G2 106.3(11)
C2B C2G H1G2 109.3(10)
N2 C2G H2G2 107.1(12)
C2B C2G H2G2 107.3(12)
H1G2 C2G H2G2 112.3(16)
C2G C2B C2B1 110.20(15)
C2G C2B C2B2 107.17(14)
C2B1 C2B C2B2 109.04(14)
C2G C2B C2A 110.95(14)
C2B1 C2B C2A 108.02(14)
C2B2 C2B C2A 111.44(15)
C2' C2A C2B 114.82(16)
C2' C2A H1A 108.1(11)
C2B C2A H1A 110.8(11)
C2' C2A H2A 106.6(12)
C2B C2A H2A 108.6(12)
H1A C2A H2A 107.7(16)
O2 C2' O0M 122.3(2)
O2 C2' C2A 124.9(2)
O0M C2' C2A 112.86(19)
C2G1 C2B1 C2B 113.21(16)
C2G1 C2B1 H2B2 108.9
C2B C2B1 H2B2 108.9
C2G1 C2B1 H2B3 108.9
C2B C2B1 H2B3 108.9
H2B2 C2B1 H2B3 107.7
C2B1 C2G1 C2D 110.94(19)
C2B1 C2G1 H3G2 107.7(14)
C2D C2G1 H3G2 111.3(13)
C2B1 C2G1 H4G2 108.8(13)
C2D C2G1 H4G2 109.8(12)
H3G2 C2G1 H4G2 108.2(19)
C2G2 C2D C2G1 110.86(17)
C2G2 C2D H2D2 109.5
C2G1 C2D H2D2 109.5
C2G2 C2D H2D3 109.5
C2G1 C2D H2D3 109.5
H2D2 C2D H2D3 108.1
C2D C2G2 C2B2 111.53(18)
C2D C2G2 H2G1 109.3
C2B2 C2G2 H2G1 109.3
C2D C2G2 H2G3 109.3
C2B2 C2G2 H2G3 109.3
H2G1 C2G2 H2G3 108.0
C2G2 C2B2 C2B 114.68(16)
C2G2 C2B2 H2B4 108.6
C2B C2B2 H2B4 108.6
C2G2 C2B2 H2B5 108.6
C2B C2B2 H2B5 108.6
H2B4 C2B2 H2B5 107.6
C2' O0M C0M 115.3(2)
O0M C0M H0M1 109.5
O0M C0M H0M2 109.5
H0M1 C0M H0M2 109.5
O0M C0M H0M3 109.5
H0M1 C0M H0M3 109.5
H0M2 C0M H0M3 109.5

loop_
_geom_bond_atom_site_label_1
_geom_bond_atom_site_label_2
_geom_bond_distance
C1 C4 1.514(3)
C1 H1B 0.9600
C1 H1C 0.9600
C1 H1D 0.9600
C2 C4 1.511(3)
C2 H2B 0.9600
C2 H2C 0.9600
C2 H2D 0.9600
C3 C4 1.510(3)
C3 H3A 0.9600
C3 H3B 0.9600
C3 H3C 0.9600
C4 O 1.4730(19)
O C0' 1.3437(19)
C0' O0 1.2110(19)
C0' N1 1.355(2)
N1 C1A 1.464(2)
N1 H1N 0.838(18)
C1A C1B1 1.537(3)
C1A C1' 1.538(2)
C1A C1B2 1.541(2)
C1' O1 1.223(2)
C1' N2 1.331(2)
C1G1 C1B1 1.510(3)
C1G1 C1D 1.511(4)
C1G1 H3G1 0.97(3)
C1G1 H4G1 0.98(2)
C1B1 H1B1 0.95(2)
C1B1 H2B1 0.97(2)
C1D C1G2 1.512(3)
C1D H1D1 0.98(2)
C1D H2D1 0.92(2)
C1G2 C1B2 1.522(3)
C1G2 H1G1 0.9700
C1G2 H1G3 0.9700
C1B2 H4B1 0.95(2)
C1B2 H3B1 0.98(2)
N2 C2G 1.451(2)
N2 H2N 0.826(19)
C2G C2B 1.534(2)
C2G H1G2 0.97(2)
C2G H2G2 0.94(2)
C2B C2B1 1.537(3)
C2B C2B2 1.540(2)
C2B C2A 1.547(2)
C2A C2' 1.485(3)
C2A H1A 0.962(19)
C2A H2A 0.96(2)
C2' O2 1.192(3)
C2' O0M 1.319(3)
C2B1 C2G1 1.514(3)
C2B1 H2B2 0.9700
C2B1 H2B3 0.9700
C2G1 C2D 1.525(3)
C2G1 H3G2 0.98(2)
C2G1 H4G2 1.02(2)
C2D C2G2 1.516(3)
C2D H2D2 0.9700
C2D H2D3 0.9700
C2G2 C2B2 1.513(3)
C2G2 H2G1 0.9700
C2G2 H2G3 0.9700
C2B2 H2B4 0.9700
C2B2 H2B5 0.9700
O0M C0M 1.457(3)
C0M H0M1 0.9600
C0M H0M2 0.9600
C0M H0M3 0.9600

loop_
_geom_torsion_atom_site_label_1
_geom_torsion_atom_site_label_2
_geom_torsion_atom_site_label_3
_geom_torsion_atom_site_label_4
_geom_torsion
C3 C4 O C0' -63.2(2)
C2 C4 O C0' 179.75(15)
C1 C4 O C0' 61.1(2)
C4 O C0' O0 0.8(2)
C4 O C0' N1 -177.61(13)
O0 C0' N1 C1A 12.1(3)
O C0' N1 C1A -169.45(14)
C0' N1 C1A C1B1 41.8(2)
C0' N1 C1A C1' -80.44(19)
C0' N1 C1A C1B2 161.30(15)
N1 C1A C1' O1 -179.04(15)
C1B1 C1A C1' O1 55.9(2)
C1B2 C1A C1' O1 -61.9(2)
N1 C1A C1' N2 1.5(2)
C1B1 C1A C1' N2 -123.55(17)
C1B2 C1A C1' N2 118.59(16)
C1D C1G1 C1B1 C1A 56.6(2)
N1 C1A C1B1 C1G1 64.1(2)
C1' C1A C1B1 C1G1 -170.81(16)
C1B2 C1A C1B1 C1G1 -53.6(2)
C1B1 C1G1 C1D C1G2 -56.3(3)
C1G1 C1D C1G2 C1B2 55.4(2)
C1D C1G2 C1B2 C1A -54.4(2)
N1 C1A C1B2 C1G2 -69.40(18)
C1B1 C1A C1B2 C1G2 52.3(2)
C1' C1A C1B2 C1G2 169.25(15)
O1 C1' N2 C2G -3.6(3)
C1A C1' N2 C2G 175.91(14)
C1' N2 C2G C2B -94.9(2)
N2 C2G C2B C2B1 72.1(2)
N2 C2G C2B C2B2 -169.34(16)
N2 C2G C2B C2A -47.5(2)
C2G C2B C2A C2' -53.6(2)
C2B1 C2B C2A C2' -174.52(17)
C2B2 C2B C2A C2' 65.7(2)
C2B C2A C2' O2 68.6(3)
C2B C2A C2' O0M -113.6(2)
C2G C2B C2B1 C2G1 169.58(16)
C2B2 C2B C2B1 C2G1 52.2(2)
C2A C2B C2B1 C2G1 -69.1(2)
C2B C2B1 C2G1 C2D -56.8(2)
C2B1 C2G1 C2D C2G2 56.8(3)
C2G1 C2D C2G2 C2B2 -54.6(3)
C2D C2G2 C2B2 C2B 53.0(3)
C2G C2B C2B2 C2G2 -169.76(18)
C2B1 C2B C2B2 C2G2 -50.5(2)
C2A C2B C2B2 C2G2 68.7(2)
O2 C2' O0M C0M 0.4(4)
C2A C2' O0M C0M -177.4(2)

loop_
_cod_related_entry_id
_cod_related_entry_database
_cod_related_entry_code
1 ChemSpider 30660356
